data_2223963
loop_
_publ_author_name
'Li, Yang'
'Hua, Guoxiong'
'Slawin, Alexandra M. Z.'
'Woollins, J. Derek'

_publ_section_title
;
 Bis(phenylphosphonic) anhydride
;
_journal_coeditor_code PK2185
_journal_issue 11
_journal_name_full 'Acta Crystallographica Section E'
_journal_page_first o2647
_journal_paper_doi 10.1107/S1600536809038525
_journal_volume 65
_journal_year 2009
_chemical_formula_iupac 'C12 H12 O5 P2'
_chemical_formula_moiety 'C12 H12 O5 P2'
_chemical_formula_sum 'C12 H12 O5 P2'
_chemical_formula_weight 298.16
_chemical_name_systematic
;
Bis(phenylphosphonic) anhydride
;
_space_group_IT_number 2
_symmetry_cell_setting triclinic
_symmetry_space_group_name_Hall '-P 1'
_symmetry_space_group_name_H-M 'P -1'
_atom_sites_solution_hydrogens geom
_atom_sites_solution_primary direct
_atom_sites_solution_secondary difmap
_audit_creation_method SHELXL-97
_cell_angle_alpha 84.701(8)
_cell_angle_beta 89.192(8)
_cell_angle_gamma 81.687(7)
_cell_formula_units_Z 8
_cell_length_a 5.6510(7)
_cell_length_b 19.3320(18)
_cell_length_c 24.440(3)
_cell_measurement_reflns_used 8791
_cell_measurement_temperature 93(2)
_cell_measurement_theta_max 28.46
_cell_measurement_theta_min 1.67
_cell_volume 2630.6(5)
_computing_cell_refinement 'CrystalClear (Rigaku, 2004)'
_computing_data_collection 'CrystalClear (Rigaku, 2004)'
_computing_data_reduction 'CrystalClear (Rigaku, 2004)'
_computing_molecular_graphics 'PLATON (Spek, 2009)'
_computing_publication_material 'SHELXTL (Sheldrick, 2008)'
_computing_structure_refinement 'SHELXL97 (Sheldrick, 2008)'
_computing_structure_solution 'SHELXS97 (Sheldrick, 2008)'
_diffrn_ambient_temperature 93(2)
_diffrn_detector_area_resol_mean 0.83
_diffrn_measured_fraction_theta_full 0.944
_diffrn_measured_fraction_theta_max 0.736
_diffrn_measurement_device_type 'Rigaku Mercury CCD'
_diffrn_measurement_method \w
_diffrn_radiation_monochromator 'confocal multilayer optics'
_diffrn_radiation_source 'rotating anode'
_diffrn_radiation_type MoK\a
_diffrn_radiation_wavelength 0.71073
_diffrn_reflns_av_R_equivalents 0.0515
_diffrn_reflns_av_sigmaI/netI 0.0821
_diffrn_reflns_limit_h_max 5
_diffrn_reflns_limit_h_min -7
_diffrn_reflns_limit_k_max 25
_diffrn_reflns_limit_k_min -24
_diffrn_reflns_limit_l_max 31
_diffrn_reflns_limit_l_min -31
_diffrn_reflns_number 18800
_diffrn_reflns_theta_full 25.00
_diffrn_reflns_theta_max 28.45
_diffrn_reflns_theta_min 1.30
_diffrn_standards_number 0
_exptl_absorpt_coefficient_mu 0.343
_exptl_absorpt_correction_T_max 0.990
_exptl_absorpt_correction_T_min 0.983
_exptl_absorpt_correction_type multi-scan
_exptl_absorpt_process_details '(CrystalClear; Rigaku, 2004)'
_exptl_crystal_colour Colourless
_exptl_crystal_density_diffrn 1.506
_exptl_crystal_density_method 'not measured'
_exptl_crystal_description Prism
_exptl_crystal_F_000 1232
_exptl_crystal_size_max 0.05
_exptl_crystal_size_mid 0.05
_exptl_crystal_size_min 0.03
_refine_diff_density_max 0.689
_refine_diff_density_min -0.504
_refine_ls_extinction_method none
_refine_ls_goodness_of_fit_ref 1.071
_refine_ls_hydrogen_treatment constr
_refine_ls_matrix_type full
_refine_ls_number_parameters 694
_refine_ls_number_reflns 9791
_refine_ls_number_restraints 0
_refine_ls_restrained_S_all 1.071
_refine_ls_R_factor_all 0.0777
_refine_ls_R_factor_gt 0.0539
_refine_ls_shift/su_max 0.034
_refine_ls_shift/su_mean 0.000
_refine_ls_structure_factor_coef Fsqd
_refine_ls_weighting_details 'calc w=1/[\s^2^(Fo^2^)+(0.0599P)^2^] where P=(Fo^2^+2Fc^2^)/3'
_refine_ls_weighting_scheme calc
_refine_ls_wR_factor_gt 0.1244
_refine_ls_wR_factor_ref 0.1421
_reflns_number_gt 6873
_reflns_number_total 9791
_reflns_threshold_expression I>2\s(I)
_cod_data_source_file pk2185.cif
_cod_data_source_block I
_cod_depositor_comments
;
The following automatic conversions were performed:
'_symmetry_cell_setting' value 'Triclinic' changed to 'triclinic'
according to '/home/saulius/struct/CIF-dictionaries/cif_core.dic'
dictionary named 'cif_core.dic' version 2.4.1 from 2010-06-29.

Automatic conversion script
Id: cif_fix_enum 1527 2010-12-29 10:47:43Z saulius 

The following automatic conversions were performed:

'_symmetry_cell_setting' value 'Triclinic' changed to 'triclinic'
according to /home/saulius/struct/CIF-dictionaries/cif_core.dic
dictionary named 'cif_core.dic' version 2.4.1 from 2010-06-29.

Automatic conversion script
Id: cif_fix_values 1715 2011-07-08 13:25:40Z adriana 
;
_cod_database_code 2223963
_cod_database_fobs_code 2223963

loop_
_symmetry_equiv_pos_as_xyz
'x, y, z'
'-x, -y, -z'

loop_
_atom_site_type_symbol
_atom_site_label
_atom_site_fract_x
_atom_site_fract_y
_atom_site_fract_z
_atom_site_U_iso_or_equiv
_atom_site_adp_type
_atom_site_calc_flag
_atom_site_refinement_flags
_atom_site_occupancy
_atom_site_disorder_assembly
_atom_site_disorder_group
P P1 1.16675(16) 0.61566(4) 0.30579(3) 0.0279(2) Uani d . 1 . .
P P2 0.97193(17) 0.49073(4) 0.35149(3) 0.0290(2) Uani d . 1 . .
P P21 1.01976(17) 0.51094(4) 0.15068(4) 0.0331(2) Uani d . 1 . .
P P22 0.82971(16) 0.38450(4) 0.19407(3) 0.0287(2) Uani d . 1 . .
P P41 0.27280(14) 0.88570(4) 0.03348(3) 0.02070(19) Uani d . 1 . .
P P42 0.48620(14) 0.97558(4) 0.10244(3) 0.02159(19) Uani d . 1 . .
P P62 0.45738(14) 0.12067(4) 0.45418(3) 0.01997(19) Uani d . 1 . .
P P61 0.77543(14) 0.00887(4) 0.40704(3) 0.01895(19) Uani d . 1 . .
O O41 0.0099(4) 0.89512(11) 0.01611(8) 0.0264(5) Uani d . 1 . .
H H41 -0.0768 0.9111 0.0416 0.040 Uiso calc R 1 . .
O O64 0.4511(4) 0.13924(10) 0.51383(8) 0.0263(5) Uani d . 1 . .
H H64 0.4316 0.1037 0.5349 0.039 Uiso calc R 1 . .
O O63 0.6907(3) 0.06224(9) 0.45239(8) 0.0195(4) Uani d . 1 . .
O O43 0.2930(4) 0.95729(9) 0.06046(8) 0.0216(5) Uani d . 1 . .
O O45 0.7276(4) 0.93941(10) 0.09058(8) 0.0281(5) Uani d . 1 . .
O O65 0.2455(4) 0.09410(10) 0.43377(8) 0.0253(5) Uani d . 1 . .
O O61 1.0438(4) -0.01264(10) 0.41936(9) 0.0234(5) Uani d . 1 . .
H H61 1.1032 0.0225 0.4274 0.035 Uiso calc R 1 . .
O O62 0.6400(4) -0.05156(9) 0.41066(8) 0.0230(5) Uani d . 1 . .
O O44 0.4503(4) 1.05595(10) 0.09769(8) 0.0287(5) Uani d . 1 . .
H H44 0.4761 1.0712 0.0652 0.043 Uiso calc R 1 . .
O O42 0.4414(4) 0.87522(10) -0.01302(8) 0.0260(5) Uani d . 1 . .
O O4 1.1294(5) 0.45037(12) 0.30940(9) 0.0406(6) Uani d . 1 . .
H H4 1.0423 0.4322 0.2889 0.061 Uiso calc R 1 . .
O O5 0.7134(5) 0.50673(13) 0.34033(11) 0.0502(7) Uani d . 1 . .
O O2 0.9874(4) 0.62696(11) 0.26044(9) 0.0357(6) Uani d . 1 . .
O O22 1.2784(5) 0.49518(14) 0.16155(11) 0.0569(8) Uani d . 1 . .
O O3 1.0983(5) 0.55921(10) 0.35369(9) 0.0358(6) Uani d . 1 . .
O O21 0.8651(5) 0.54977(12) 0.19411(10) 0.0442(7) Uani d . 1 . .
H H21 0.9486 0.5738 0.2106 0.066 Uiso calc R 1 . .
O O23 0.8914(5) 0.44308(10) 0.14710(9) 0.0383(6) Uani d . 1 . .
O O25 0.9972(4) 0.37785(11) 0.24119(9) 0.0344(6) Uani d . 1 . .
O O24 0.5660(4) 0.40140(12) 0.20872(11) 0.0446(7) Uani d . 1 . .
H H24 0.4994 0.4333 0.1860 0.067 Uiso calc R 1 . .
O O1 1.4214(4) 0.59276(12) 0.28741(10) 0.0406(6) Uani d . 1 . .
H H1 1.4907 0.5626 0.3111 0.061 Uiso calc R 1 . .
C C46 0.5533(6) 0.77233(15) 0.08698(14) 0.0292(7) Uani d . 1 . .
H H46 0.6681 0.7794 0.0590 0.035 Uiso calc R 1 . .
C C66 0.5408(6) 0.05112(15) 0.30895(12) 0.0250(7) Uani d . 1 . .
H H66 0.4325 0.0195 0.3209 0.030 Uiso calc R 1 . .
C C67 0.5304(5) 0.19544(14) 0.41378(12) 0.0223(7) Uani d . 1 . .
C C48 0.1545(6) 0.97859(16) 0.18590(13) 0.0283(7) Uani d . 1 . .
H H48 0.0560 1.0120 0.1620 0.034 Uiso calc R 1 . .
C C42 0.1633(6) 0.80378(16) 0.12647(13) 0.0298(8) Uani d . 1 . .
H H42 0.0122 0.8327 0.1258 0.036 Uiso calc R 1 . .
C C41 0.3325(6) 0.81587(15) 0.08616(12) 0.0239(7) Uani d . 1 . .
C C72 0.3964(6) 0.22236(15) 0.36675(12) 0.0274(7) Uani d . 1 . .
H H72 0.2618 0.2017 0.3572 0.033 Uiso calc R 1 . .
C C47 0.3815(6) 0.94968(15) 0.16860(12) 0.0230(7) Uani d . 1 . .
C C65 0.5087(6) 0.09054(16) 0.25850(12) 0.0279(7) Uani d . 1 . .
H H65 0.3785 0.0856 0.2357 0.033 Uiso calc R 1 . .
C C62 0.8901(6) 0.10533(15) 0.32413(12) 0.0256(7) Uani d . 1 . .
H H62 1.0215 0.1103 0.3466 0.031 Uiso calc R 1 . .
C C61 0.7339(5) 0.05836(13) 0.34192(11) 0.0185(6) Uani d . 1 . .
C C68 0.7283(6) 0.22652(14) 0.42730(13) 0.0262(7) Uani d . 1 . .
H H68 0.8193 0.2088 0.4593 0.031 Uiso calc R 1 . .
C C63 0.8551(6) 0.14466(16) 0.27425(13) 0.0286(7) Uani d . 1 . .
H H63 0.9611 0.1770 0.2625 0.034 Uiso calc R 1 . .
C C49 0.0736(7) 0.95862(18) 0.23771(13) 0.0359(8) Uani d . 1 . .
H H49 -0.0798 0.9788 0.2495 0.043 Uiso calc R 1 . .
C C7 1.0219(6) 0.44602(14) 0.41789(12) 0.0245(7) Uani d . 1 . .
C C21` 0.9653(6) 0.55748(15) 0.08425(13) 0.0285(7) Uani d . 1 . .
C C6 0.9476(6) 0.74039(15) 0.34043(12) 0.0263(7) Uani d . 1 . .
H H6 0.8195 0.7351 0.3171 0.032 Uiso calc R 1 . .
C C9 1.2736(6) 0.36786(16) 0.48229(13) 0.0297(8) Uani d . 1 . .
H H9 1.4227 0.3398 0.4913 0.036 Uiso calc R 1 . .
C C28 0.6996(6) 0.29289(16) 0.12371(12) 0.0276(7) Uani d . 1 . .
H H28 0.5529 0.3238 0.1193 0.033 Uiso calc R 1 . .
C C31 1.1277(6) 0.20238(16) 0.13638(13) 0.0304(8) Uani d . 1 . .
H H31 1.2745 0.1715 0.1405 0.037 Uiso calc R 1 . .
C C70 0.6554(7) 0.30892(16) 0.34780(14) 0.0339(8) Uani d . 1 . .
H H70 0.6984 0.3479 0.3253 0.041 Uiso calc R 1 . .
C C5 0.9271(6) 0.79708(16) 0.37234(13) 0.0300(8) Uani d . 1 . .
H H5 0.7855 0.8303 0.3712 0.036 Uiso calc R 1 . .
C C51 0.4381(7) 0.88049(19) 0.25558(14) 0.0413(9) Uani d . 1 . .
H H51 0.5343 0.8468 0.2797 0.050 Uiso calc R 1 . .
C C45 0.6035(7) 0.71889(16) 0.12873(15) 0.0372(9) Uani d . 1 . .
H H45 0.7548 0.6901 0.1299 0.045 Uiso calc R 1 . .
C C10 1.0901(6) 0.37050(16) 0.52002(13) 0.0313(8) Uani d . 1 . .
H H10 1.1127 0.3443 0.5549 0.038 Uiso calc R 1 . .
C C71 0.4614(7) 0.27951(15) 0.33401(13) 0.0318(8) Uani d . 1 . .
H H71 0.3709 0.2980 0.3021 0.038 Uiso calc R 1 . .
C C43 0.2155(6) 0.74958(17) 0.16757(14) 0.0363(8) Uani d . 1 . .
H H43 0.1003 0.7413 0.1952 0.044 Uiso calc R 1 . .
C C50 0.2131(8) 0.91000(19) 0.27211(14) 0.0433(10) Uani d . 1 . .
H H50 0.1554 0.8963 0.3076 0.052 Uiso calc R 1 . .
C C11 0.8710(6) 0.41162(16) 0.50708(14) 0.0313(8) Uani d . 1 . .
H H11 0.7451 0.4138 0.5333 0.038 Uiso calc R 1 . .
C C52 0.5222(6) 0.90029(16) 0.20367(13) 0.0309(8) Uani d . 1 . .
H H52 0.6759 0.8800 0.1922 0.037 Uiso calc R 1 . .
C C64 0.6649(6) 0.13691(17) 0.24123(13) 0.0313(8) Uani d . 1 . .
H H64A 0.6418 0.1636 0.2066 0.038 Uiso calc R 1 . .
C C27 0.8736(6) 0.30733(15) 0.15891(12) 0.0244(7) Uani d . 1 . .
C C30 0.9528(7) 0.18844(17) 0.10142(13) 0.0351(8) Uani d . 1 . .
H H30 0.9794 0.1478 0.0818 0.042 Uiso calc R 1 . .
C C32 1.0882(6) 0.26151(16) 0.16542(13) 0.0289(7) Uani d . 1 . .
H H32 1.2073 0.2707 0.1897 0.035 Uiso calc R 1 . .
C C25 0.7334(7) 0.58889(19) 0.00260(15) 0.0468(10) Uani d . 1 . .
H H25 0.6037 0.5827 -0.0199 0.056 Uiso calc R 1 . .
C C24 0.8800(7) 0.6373(2) -0.01487(15) 0.0454(10) Uani d . 1 . .
H H24A 0.8506 0.6649 -0.0490 0.054 Uiso calc R 1 . .
C C12 0.8367(6) 0.44912(15) 0.45645(13) 0.0286(7) Uani d . 1 . .
H H12 0.6873 0.4771 0.4477 0.034 Uiso calc R 1 . .
C C69 0.7911(6) 0.28281(15) 0.39421(14) 0.0312(8) Uani d . 1 . .
H H69 0.9264 0.3036 0.4031 0.037 Uiso calc R 1 . .
C C2 1.3433(6) 0.69980(16) 0.37591(13) 0.0300(8) Uani d . 1 . .
H H2 1.4849 0.6666 0.3773 0.036 Uiso calc R 1 . .
C C1 1.1543(6) 0.69148(14) 0.34250(12) 0.0251(7) Uani d . 1 . .
C C29 0.7391(7) 0.23369(17) 0.09511(13) 0.0325(8) Uani d . 1 . .
H H29 0.6195 0.2241 0.0711 0.039 Uiso calc R 1 . .
C C3 1.3254(7) 0.75645(16) 0.40719(13) 0.0333(8) Uani d . 1 . .
H H3 1.4557 0.7625 0.4295 0.040 Uiso calc R 1 . .
C C8 1.2425(6) 0.40591(15) 0.43110(13) 0.0275(7) Uani d . 1 . .
H H8 1.3704 0.4046 0.4054 0.033 Uiso calc R 1 . .
C C22 1.1138(7) 0.60564(18) 0.06687(14) 0.0377(8) Uani d . 1 . .
H H22 1.2459 0.6112 0.0889 0.045 Uiso calc R 1 . .
C C4 1.1176(7) 0.80421(16) 0.40597(13) 0.0342(8) Uani d . 1 . .
H H4A 1.1047 0.8423 0.4283 0.041 Uiso calc R 1 . .
C C26 0.7717(7) 0.54935(18) 0.05210(15) 0.0424(9) Uani d . 1 . .
H H26 0.6671 0.5168 0.0643 0.051 Uiso calc R 1 . .
C C44 0.4361(7) 0.70732(17) 0.16835(15) 0.0381(9) Uani d . 1 . .
H H44A 0.4713 0.6701 0.1965 0.046 Uiso calc R 1 . .
C C23 1.0706(7) 0.64575(19) 0.01752(16) 0.0466(10) Uani d . 1 . .
H H23 1.1722 0.6793 0.0057 0.056 Uiso calc R 1 . .

loop_
_atom_site_aniso_label
_atom_site_aniso_U_11
_atom_site_aniso_U_22
_atom_site_aniso_U_33
_atom_site_aniso_U_12
_atom_site_aniso_U_13
_atom_site_aniso_U_23
P1 0.0377(5) 0.0226(4) 0.0237(4) -0.0054(4) 0.0035(4) -0.0026(3)
P2 0.0403(5) 0.0235(4) 0.0237(4) -0.0074(4) -0.0037(4) 0.0007(3)
P21 0.0417(6) 0.0279(4) 0.0294(5) -0.0055(4) -0.0065(4) 0.0009(4)
P22 0.0387(5) 0.0236(4) 0.0239(4) -0.0044(4) 0.0016(4) -0.0032(3)
P41 0.0231(4) 0.0235(4) 0.0162(4) -0.0043(3) 0.0033(3) -0.0040(3)
P42 0.0244(4) 0.0244(4) 0.0172(4) -0.0058(3) 0.0048(3) -0.0056(3)
P62 0.0229(4) 0.0200(4) 0.0183(4) -0.0059(3) 0.0032(3) -0.0046(3)
P61 0.0216(4) 0.0195(4) 0.0168(4) -0.0051(3) 0.0019(3) -0.0040(3)
O41 0.0235(12) 0.0378(12) 0.0190(11) -0.0036(10) 0.0042(9) -0.0095(9)
O64 0.0400(14) 0.0227(10) 0.0185(11) -0.0105(10) 0.0083(10) -0.0065(8)
O63 0.0216(11) 0.0214(10) 0.0162(10) -0.0035(8) 0.0010(9) -0.0048(8)
O43 0.0249(11) 0.0224(10) 0.0171(10) -0.0005(9) 0.0000(9) -0.0038(8)
O45 0.0238(12) 0.0365(12) 0.0247(12) -0.0029(10) 0.0047(10) -0.0093(9)
O65 0.0246(12) 0.0235(10) 0.0299(12) -0.0087(9) 0.0019(10) -0.0057(9)
O61 0.0214(11) 0.0209(10) 0.0281(12) -0.0032(9) -0.0001(10) -0.0042(9)
O62 0.0280(12) 0.0217(10) 0.0209(11) -0.0089(9) 0.0018(9) -0.0028(8)
O44 0.0443(14) 0.0229(10) 0.0198(11) -0.0070(10) 0.0105(11) -0.0047(9)
O42 0.0294(12) 0.0305(11) 0.0192(11) -0.0063(9) 0.0085(10) -0.0068(9)
O4 0.0607(17) 0.0352(13) 0.0265(13) -0.0060(12) -0.0034(12) -0.0066(10)
O5 0.0450(16) 0.0572(16) 0.0453(16) -0.0100(13) -0.0085(14) 0.0170(13)
O2 0.0553(16) 0.0278(11) 0.0262(12) -0.0121(11) -0.0001(12) -0.0047(9)
O22 0.0413(16) 0.0653(18) 0.0592(19) -0.0051(14) -0.0119(15) 0.0176(15)
O3 0.0637(17) 0.0244(11) 0.0213(12) -0.0140(11) 0.0011(12) -0.0011(9)
O21 0.0661(19) 0.0387(14) 0.0288(13) -0.0064(13) -0.0068(13) -0.0085(11)
O23 0.0657(18) 0.0259(11) 0.0246(12) -0.0122(11) -0.0035(12) 0.0001(9)
O25 0.0498(15) 0.0296(11) 0.0257(12) -0.0090(11) 0.0002(11) -0.0082(9)
O24 0.0411(15) 0.0400(14) 0.0462(16) 0.0087(12) 0.0074(13) 0.0071(12)
O1 0.0449(15) 0.0344(13) 0.0363(14) 0.0090(11) 0.0081(12) 0.0053(11)
C46 0.0295(18) 0.0242(16) 0.0339(19) -0.0038(14) 0.0072(16) -0.0038(14)
C66 0.0250(17) 0.0285(16) 0.0227(16) -0.0035(13) 0.0023(14) -0.0092(13)
C67 0.0217(16) 0.0264(15) 0.0212(16) -0.0089(13) 0.0048(13) -0.0071(13)
C48 0.0305(18) 0.0322(16) 0.0239(17) -0.0082(14) 0.0044(15) -0.0063(13)
C42 0.0291(18) 0.0330(17) 0.0262(17) -0.0039(14) 0.0052(15) 0.0026(14)
C41 0.0269(17) 0.0271(15) 0.0194(15) -0.0074(13) 0.0032(14) -0.0058(13)
C72 0.0309(18) 0.0265(15) 0.0254(17) -0.0041(14) 0.0023(15) -0.0061(13)
C47 0.0264(17) 0.0273(16) 0.0168(15) -0.0063(13) 0.0003(14) -0.0053(13)
C65 0.0284(18) 0.0359(17) 0.0201(16) -0.0055(15) -0.0041(14) -0.0044(14)
C62 0.0249(17) 0.0287(16) 0.0240(16) -0.0053(13) 0.0027(14) -0.0045(13)
C61 0.0215(16) 0.0184(13) 0.0165(14) -0.0042(12) 0.0039(13) -0.0044(11)
C68 0.0295(18) 0.0224(15) 0.0284(17) -0.0077(13) 0.0105(15) -0.0067(13)
C63 0.0310(19) 0.0306(16) 0.0243(17) -0.0098(14) 0.0059(15) 0.0051(14)
C49 0.039(2) 0.049(2) 0.0244(18) -0.0194(17) 0.0098(16) -0.0122(16)
C7 0.0331(18) 0.0184(14) 0.0234(16) -0.0075(13) -0.0010(15) -0.0032(12)
C21` 0.0349(19) 0.0234(15) 0.0265(17) -0.0026(14) 0.0031(15) -0.0021(13)
C6 0.0299(18) 0.0271(16) 0.0223(16) -0.0072(14) 0.0008(14) 0.0003(13)
C9 0.0313(19) 0.0280(16) 0.0286(18) -0.0014(14) -0.0051(16) -0.0006(14)
C28 0.0330(19) 0.0289(16) 0.0220(16) -0.0107(14) -0.0020(15) 0.0024(13)
C31 0.038(2) 0.0269(16) 0.0247(17) 0.0009(15) 0.0033(16) -0.0016(14)
C70 0.048(2) 0.0230(16) 0.0299(19) -0.0055(16) 0.0172(17) -0.0001(14)
C5 0.039(2) 0.0265(16) 0.0232(16) -0.0024(15) 0.0042(15) -0.0010(13)
C51 0.058(3) 0.043(2) 0.0226(18) -0.0116(19) -0.0083(18) 0.0052(16)
C45 0.038(2) 0.0241(17) 0.045(2) 0.0039(15) 0.0029(18) 0.0065(16)
C10 0.040(2) 0.0284(17) 0.0262(17) -0.0099(15) -0.0024(16) 0.0001(14)
C71 0.047(2) 0.0256(16) 0.0217(17) -0.0023(16) 0.0080(16) -0.0010(14)
C43 0.037(2) 0.044(2) 0.0286(19) -0.0104(17) 0.0058(17) 0.0044(16)
C50 0.063(3) 0.050(2) 0.0233(18) -0.029(2) 0.0089(19) -0.0039(17)
C11 0.034(2) 0.0344(17) 0.0294(18) -0.0136(15) 0.0081(16) -0.0079(15)
C52 0.038(2) 0.0333(17) 0.0213(17) -0.0047(15) -0.0045(15) -0.0010(14)
C64 0.036(2) 0.0363(18) 0.0195(16) -0.0019(15) 0.0002(15) 0.0031(14)
C27 0.0296(18) 0.0249(15) 0.0188(15) -0.0069(14) 0.0007(14) 0.0024(13)
C30 0.053(2) 0.0346(18) 0.0213(17) -0.0129(17) 0.0065(17) -0.0098(14)
C32 0.0335(19) 0.0340(17) 0.0209(16) -0.0086(15) 0.0015(15) -0.0052(14)
C25 0.052(3) 0.051(2) 0.036(2) -0.008(2) -0.014(2) 0.0057(19)
C24 0.054(3) 0.050(2) 0.0279(19) -0.001(2) 0.0039(19) 0.0095(17)
C12 0.0298(18) 0.0220(15) 0.0334(19) -0.0023(14) -0.0024(16) -0.0017(14)
C69 0.0304(18) 0.0249(16) 0.040(2) -0.0068(14) 0.0121(16) -0.0107(15)
C2 0.0319(19) 0.0275(16) 0.0306(18) -0.0090(14) -0.0019(16) 0.0052(14)
C1 0.0348(19) 0.0204(15) 0.0203(16) -0.0068(14) 0.0042(15) 0.0017(13)
C29 0.043(2) 0.0389(18) 0.0201(16) -0.0192(17) -0.0004(16) -0.0026(14)
C3 0.043(2) 0.0322(17) 0.0275(18) -0.0162(16) -0.0073(17) 0.0026(15)
C8 0.0302(18) 0.0246(15) 0.0282(17) -0.0046(14) 0.0054(15) -0.0048(14)
C22 0.036(2) 0.045(2) 0.034(2) -0.0106(17) -0.0005(17) -0.0026(16)
C4 0.057(2) 0.0277(17) 0.0198(16) -0.0124(17) 0.0004(17) -0.0028(14)
C26 0.050(2) 0.041(2) 0.038(2) -0.0175(18) -0.0076(19) 0.0041(17)
C44 0.044(2) 0.0288(17) 0.039(2) -0.0046(16) 0.0024(18) 0.0091(16)
C23 0.052(3) 0.048(2) 0.041(2) -0.0168(19) 0.005(2) 0.0073(18)

loop_
_atom_type_symbol
_atom_type_description
_atom_type_scat_dispersion_real
_atom_type_scat_dispersion_imag
_atom_type_scat_source
C C 0.0033 0.0016 'International Tables Vol C Tables 4.2.6.8 and 6.1.1.4'
H H 0.0000 0.0000 'International Tables Vol C Tables 4.2.6.8 and 6.1.1.4'
O O 0.0106 0.0060 'International Tables Vol C Tables 4.2.6.8 and 6.1.1.4'
P P 0.1023 0.0942 'International Tables Vol C Tables 4.2.6.8 and 6.1.1.4'

loop_
_geom_angle_atom_site_label_1
_geom_angle_atom_site_label_2
_geom_angle_atom_site_label_3
_geom_angle_site_symmetry_1
_geom_angle_site_symmetry_3
_geom_angle
_geom_angle_publ_flag
O2 P1 O1 . . 114.15(14) ?
O2 P1 O3 . . 111.31(14) ?
O1 P1 O3 . . 108.61(13) ?
O2 P1 C1 . . 111.27(14) ?
O1 P1 C1 . . 109.97(15) ?
O3 P1 C1 . . 100.69(13) ?
O5 P2 O4 . . 117.45(16) ?
O5 P2 O3 . . 113.31(14) ?
O4 P2 O3 . . 101.76(14) ?
O5 P2 C7 . . 110.02(15) ?
O4 P2 C7 . . 109.34(14) ?
O3 P2 C7 . . 103.89(13) ?
O22 P21 O21 . . 116.66(17) ?
O22 P21 O23 . . 114.18(15) ?
O21 P21 O23 . . 101.71(14) ?
O22 P21 C21` . . 110.40(16) ?
O21 P21 C21` . . 109.76(14) ?
O23 P21 C21` . . 103.02(14) ?
O25 P22 O24 . . 115.00(15) ?
O25 P22 O23 . . 111.24(14) ?
O24 P22 O23 . . 108.06(13) ?
O25 P22 C27 . . 110.61(13) ?
O24 P22 C27 . . 109.15(15) ?
O23 P22 C27 . . 101.96(13) ?
O42 P41 O41 . . 113.20(12) ?
O42 P41 O43 . . 111.81(12) ?
O41 P41 O43 . . 102.90(11) ?
O42 P41 C41 . . 110.80(13) ?
O41 P41 C41 . . 110.44(14) ?
O43 P41 C41 . . 107.30(12) ?
O45 P42 O44 . . 117.30(13) ?
O45 P42 O43 . . 110.83(11) ?
O44 P42 O43 . . 103.69(11) ?
O45 P42 C47 . . 113.03(13) ?
O44 P42 C47 . . 105.64(13) ?
O43 P42 C47 . . 105.29(13) ?
O65 P62 O64 . . 117.28(13) ?
O65 P62 O63 . . 110.48(11) ?
O64 P62 O63 . . 103.31(11) ?
O65 P62 C67 . . 113.19(13) ?
O64 P62 C67 . . 106.07(13) ?
O63 P62 C67 . . 105.44(12) ?
O62 P61 O61 . . 113.12(11) ?
O62 P61 O63 . . 112.18(11) ?
O61 P61 O63 . . 103.07(11) ?
O62 P61 C61 . . 111.08(13) ?
O61 P61 C61 . . 110.42(13) ?
O63 P61 C61 . . 106.52(11) ?
P41 O41 H41 . . 109.5 ?
P62 O64 H64 . . 109.5 ?
P61 O63 P62 . . 130.24(13) ?
P41 O43 P42 . . 130.60(12) ?
P61 O61 H61 . . 109.5 ?
P42 O44 H44 . . 109.5 ?
P2 O4 H4 . . 109.5 ?
P2 O3 P1 . . 131.31(15) ?
P21 O21 H21 . . 109.5 ?
P21 O23 P22 . . 130.90(15) ?
P22 O24 H24 . . 109.5 ?
P1 O1 H1 . . 109.5 ?
C45 C46 C41 . . 119.7(3) ?
C45 C46 H46 . . 120.2 ?
C41 C46 H46 . . 120.2 ?
C65 C66 C61 . . 119.3(3) ?
C65 C66 H66 . . 120.4 ?
C61 C66 H66 . . 120.4 ?
C68 C67 C72 . . 119.4(3) ?
C68 C67 P62 . . 120.3(2) ?
C72 C67 P62 . . 120.3(2) ?
C49 C48 C47 . . 120.0(3) ?
C49 C48 H48 . . 120.0 ?
C47 C48 H48 . . 120.0 ?
C43 C42 C41 . . 119.9(3) ?
C43 C42 H42 . . 120.0 ?
C41 C42 H42 . . 120.0 ?
C42 C41 C46 . . 119.6(3) ?
C42 C41 P41 . . 121.0(2) ?
C46 C41 P41 . . 119.4(2) ?
C71 C72 C67 . . 119.8(3) ?
C71 C72 H72 . . 120.1 ?
C67 C72 H72 . . 120.1 ?
C52 C47 C48 . . 119.4(3) ?
C52 C47 P42 . . 120.5(2) ?
C48 C47 P42 . . 120.1(2) ?
C64 C65 C66 . . 120.4(3) ?
C64 C65 H65 . . 119.8 ?
C66 C65 H65 . . 119.8 ?
C63 C62 C61 . . 120.4(3) ?
C63 C62 H62 . . 119.8 ?
C61 C62 H62 . . 119.8 ?
C62 C61 C66 . . 119.8(3) ?
C62 C61 P61 . . 120.4(2) ?
C66 C61 P61 . . 119.8(2) ?
C69 C68 C67 . . 120.0(3) ?
C69 C68 H68 . . 120.0 ?
C67 C68 H68 . . 120.0 ?
C62 C63 C64 . . 119.8(3) ?
C62 C63 H63 . . 120.1 ?
C64 C63 H63 . . 120.1 ?
C50 C49 C48 . . 120.4(3) ?
C50 C49 H49 . . 119.8 ?
C48 C49 H49 . . 119.8 ?
C8 C7 C12 . . 120.0(3) ?
C8 C7 P2 . . 120.3(2) ?
C12 C7 P2 . . 119.7(2) ?
C22 C21` C26 . . 120.1(3) ?
C22 C21` P21 . . 117.7(3) ?
C26 C21` P21 . . 122.1(3) ?
C1 C6 C5 . . 120.4(3) ?
C1 C6 H6 . . 119.8 ?
C5 C6 H6 . . 119.8 ?
C10 C9 C8 . . 120.5(3) ?
C10 C9 H9 . . 119.7 ?
C8 C9 H9 . . 119.7 ?
C29 C28 C27 . . 120.3(3) ?
C29 C28 H28 . . 119.9 ?
C27 C28 H28 . . 119.9 ?
C30 C31 C32 . . 120.0(3) ?
C30 C31 H31 . . 120.0 ?
C32 C31 H31 . . 120.0 ?
C71 C70 C69 . . 121.2(3) ?
C71 C70 H70 . . 119.4 ?
C69 C70 H70 . . 119.4 ?
C6 C5 C4 . . 118.9(3) ?
C6 C5 H5 . . 120.5 ?
C4 C5 H5 . . 120.5 ?
C50 C51 C52 . . 119.8(3) ?
C50 C51 H51 . . 120.1 ?
C52 C51 H51 . . 120.1 ?
C44 C45 C46 . . 120.4(3) ?
C44 C45 H45 . . 119.8 ?
C46 C45 H45 . . 119.8 ?
C9 C10 C11 . . 120.0(3) ?
C9 C10 H10 . . 120.0 ?
C11 C10 H10 . . 120.0 ?
C70 C71 C72 . . 119.9(3) ?
C70 C71 H71 . . 120.1 ?
C72 C71 H71 . . 120.1 ?
C42 C43 C44 . . 119.9(3) ?
C42 C43 H43 . . 120.0 ?
C44 C43 H43 . . 120.0 ?
C49 C50 C51 . . 120.5(3) ?
C49 C50 H50 . . 119.8 ?
C51 C50 H50 . . 119.8 ?
C12 C11 C10 . . 120.2(3) ?
C12 C11 H11 . . 119.9 ?
C10 C11 H11 . . 119.9 ?
C47 C52 C51 . . 120.0(3) ?
C47 C52 H52 . . 120.0 ?
C51 C52 H52 . . 120.0 ?
C65 C64 C63 . . 120.3(3) ?
C65 C64 H64A . . 119.9 ?
C63 C64 H64A . . 119.9 ?
C28 C27 C32 . . 119.5(3) ?
C28 C27 P22 . . 120.8(2) ?
C32 C27 P22 . . 119.7(2) ?
C29 C30 C31 . . 120.1(3) ?
C29 C30 H30 . . 120.0 ?
C31 C30 H30 . . 120.0 ?
C31 C32 C27 . . 120.0(3) ?
C31 C32 H32 . . 120.0 ?
C27 C32 H32 . . 120.0 ?
C26 C25 C24 . . 120.9(4) ?
C26 C25 H25 . . 119.6 ?
C24 C25 H25 . . 119.6 ?
C25 C24 C23 . . 119.6(3) ?
C25 C24 H24A . . 120.2 ?
C23 C24 H24A . . 120.2 ?
C11 C12 C7 . . 119.9(3) ?
C11 C12 H12 . . 120.0 ?
C7 C12 H12 . . 120.0 ?
C68 C69 C70 . . 119.7(3) ?
C68 C69 H69 . . 120.2 ?
C70 C69 H69 . . 120.2 ?
C3 C2 C1 . . 120.1(3) ?
C3 C2 H2 . . 120.0 ?
C1 C2 H2 . . 120.0 ?
C2 C1 C6 . . 119.8(3) ?
C2 C1 P1 . . 120.5(2) ?
C6 C1 P1 . . 119.6(2) ?
C28 C29 C30 . . 120.1(3) ?
C28 C29 H29 . . 119.9 ?
C30 C29 H29 . . 119.9 ?
C2 C3 C4 . . 120.0(3) ?
C2 C3 H3 . . 120.0 ?
C4 C3 H3 . . 120.0 ?
C9 C8 C7 . . 119.4(3) ?
C9 C8 H8 . . 120.3 ?
C7 C8 H8 . . 120.3 ?
C21` C22 C23 . . 119.9(3) ?
C21` C22 H22 . . 120.1 ?
C23 C22 H22 . . 120.1 ?
C3 C4 C5 . . 120.7(3) ?
C3 C4 H4A . . 119.6 ?
C5 C4 H4A . . 119.6 ?
C25 C26 C21` . . 119.3(4) ?
C25 C26 H26 . . 120.3 ?
C21` C26 H26 . . 120.3 ?
C45 C44 C43 . . 120.4(3) ?
C45 C44 H44A . . 119.8 ?
C43 C44 H44A . . 119.8 ?
C22 C23 C24 . . 120.2(4) ?
C22 C23 H23 . . 119.9 ?
C24 C23 H23 . . 119.9 ?

loop_
_geom_bond_atom_site_label_1
_geom_bond_atom_site_label_2
_geom_bond_site_symmetry_2
_geom_bond_distance
_geom_bond_publ_flag
P1 O2 . 1.492(2) ?
P1 O1 . 1.517(2) ?
P1 O3 . 1.608(2) ?
P1 C1 . 1.780(3) ?
P2 O5 . 1.473(3) ?
P2 O4 . 1.543(2) ?
P2 O3 . 1.598(2) ?
P2 C7 . 1.773(3) ?
P21 O22 . 1.472(3) ?
P21 O21 . 1.544(3) ?
P21 O23 . 1.598(2) ?
P21 C21` . 1.790(3) ?
P22 O25 . 1.485(2) ?
P22 O24 . 1.524(3) ?
P22 O23 . 1.608(2) ?
P22 C27 . 1.775(3) ?
P41 O42 . 1.482(2) ?
P41 O41 . 1.532(2) ?
P41 O43 . 1.606(2) ?
P41 C41 . 1.776(3) ?
P42 O45 . 1.478(2) ?
P42 O44 . 1.531(2) ?
P42 O43 . 1.606(2) ?
P42 C47 . 1.767(3) ?
P62 O65 . 1.479(2) ?
P62 O64 . 1.532(2) ?
P62 O63 . 1.6101(19) ?
P62 C67 . 1.770(3) ?
P61 O62 . 1.482(2) ?
P61 O61 . 1.540(2) ?
P61 O63 . 1.6049(19) ?
P61 C61 . 1.780(3) ?
O41 H41 . 0.8400 ?
O64 H64 . 0.8400 ?
O61 H61 . 0.8400 ?
O44 H44 . 0.8400 ?
O4 H4 . 0.8400 ?
O21 H21 . 0.8400 ?
O24 H24 . 0.8400 ?
O1 H1 . 0.8400 ?
C46 C45 . 1.385(4) ?
C46 C41 . 1.400(4) ?
C46 H46 . 0.9500 ?
C66 C65 . 1.388(4) ?
C66 C61 . 1.396(4) ?
C66 H66 . 0.9500 ?
C67 C68 . 1.401(4) ?
C67 C72 . 1.402(4) ?
C48 C49 . 1.381(4) ?
C48 C47 . 1.399(4) ?
C48 H48 . 0.9500 ?
C42 C43 . 1.385(4) ?
C42 C41 . 1.391(4) ?
C42 H42 . 0.9500 ?
C72 C71 . 1.393(4) ?
C72 H72 . 0.9500 ?
C47 C52 . 1.388(4) ?
C65 C64 . 1.382(5) ?
C65 H65 . 0.9500 ?
C62 C63 . 1.377(4) ?
C62 C61 . 1.393(4) ?
C62 H62 . 0.9500 ?
C68 C69 . 1.380(4) ?
C68 H68 . 0.9500 ?
C63 C64 . 1.387(4) ?
C63 H63 . 0.9500 ?
C49 C50 . 1.367(5) ?
C49 H49 . 0.9500 ?
C7 C8 . 1.395(4) ?
C7 C12 . 1.397(4) ?
C21` C22 . 1.376(5) ?
C21` C26 . 1.391(5) ?
C6 C1 . 1.391(4) ?
C6 C5 . 1.393(4) ?
C6 H6 . 0.9500 ?
C9 C10 . 1.377(5) ?
C9 C8 . 1.391(4) ?
C9 H9 . 0.9500 ?
C28 C29 . 1.385(4) ?
C28 C27 . 1.390(4) ?
C28 H28 . 0.9500 ?
C31 C30 . 1.387(5) ?
C31 C32 . 1.390(4) ?
C31 H31 . 0.9500 ?
C70 C71 . 1.365(5) ?
C70 C69 . 1.392(5) ?
C70 H70 . 0.9500 ?
C5 C4 . 1.394(5) ?
C5 H5 . 0.9500 ?
C51 C50 . 1.387(5) ?
C51 C52 . 1.388(5) ?
C51 H51 . 0.9500 ?
C45 C44 . 1.370(5) ?
C45 H45 . 0.9500 ?
C10 C11 . 1.395(5) ?
C10 H10 . 0.9500 ?
C71 H71 . 0.9500 ?
C43 C44 . 1.388(5) ?
C43 H43 . 0.9500 ?
C50 H50 . 0.9500 ?
C11 C12 . 1.377(4) ?
C11 H11 . 0.9500 ?
C52 H52 . 0.9500 ?
C64 H64A . 0.9500 ?
C27 C32 . 1.396(4) ?
C30 C29 . 1.387(5) ?
C30 H30 . 0.9500 ?
C32 H32 . 0.9500 ?
C25 C26 . 1.372(5) ?
C25 C24 . 1.373(5) ?
C25 H25 . 0.9500 ?
C24 C23 . 1.383(5) ?
C24 H24A . 0.9500 ?
C12 H12 . 0.9500 ?
C69 H69 . 0.9500 ?
C2 C3 . 1.383(4) ?
C2 C1 . 1.390(4) ?
C2 H2 . 0.9500 ?
C29 H29 . 0.9500 ?
C3 C4 . 1.384(5) ?
C3 H3 . 0.9500 ?
C8 H8 . 0.9500 ?
C22 C23 . 1.377(5) ?
C22 H22 . 0.9500 ?
C4 H4A . 0.9500 ?
C26 H26 . 0.9500 ?
C44 H44A . 0.9500 ?
C23 H23 . 0.9500 ?

loop_
_geom_hbond_atom_site_label_D
_geom_hbond_atom_site_label_H
_geom_hbond_atom_site_label_A
_geom_hbond_site_symmetry_A
_geom_hbond_distance_DH
_geom_hbond_distance_HA
_geom_hbond_distance_DA
_geom_hbond_angle_DHA
O41 H41 O45 1_455 0.84 1.69 2.530(3) 174.5
O64 H64 O62 2_656 0.84 1.67 2.488(3) 162.6
O61 H61 O65 1_655 0.84 1.72 2.551(3) 171.0
O4 H4 O25 . 0.84 1.69 2.464(3) 153.1
O21 H21 O2 . 0.84 1.70 2.472(3) 151.7
O24 H24 O22 1_455 0.84 1.67 2.464(3) 155.6
O1 H1 O5 1_655 0.84 1.66 2.456(3) 157.4

loop_
_geom_torsion_atom_site_label_1
_geom_torsion_atom_site_label_2
_geom_torsion_atom_site_label_3
_geom_torsion_atom_site_label_4
_geom_torsion_site_symmetry_1
_geom_torsion_site_symmetry_2
_geom_torsion_site_symmetry_3
_geom_torsion_site_symmetry_4
_geom_torsion
_geom_torsion_publ_flag
O62 P61 O63 P62 . . . . -77.15(18) ?
O61 P61 O63 P62 . . . . 160.86(16) ?
C61 P61 O63 P62 . . . . 44.6(2) ?
O65 P62 O63 P61 . . . . 39.8(2) ?
O64 P62 O63 P61 . . . . 166.04(16) ?
C67 P62 O63 P61 . . . . -82.84(19) ?
O42 P41 O43 P42 . . . . -78.49(19) ?
O41 P41 O43 P42 . . . . 159.72(16) ?
C41 P41 O43 P42 . . . . 43.2(2) ?
O45 P42 O43 P41 . . . . 36.2(2) ?
O44 P42 O43 P41 . . . . 162.96(16) ?
C47 P42 O43 P41 . . . . -86.29(19) ?
O5 P2 O3 P1 . . . . -73.7(2) ?
O4 P2 O3 P1 . . . . 53.4(2) ?
C7 P2 O3 P1 . . . . 166.9(2) ?
O2 P1 O3 P2 . . . . 34.0(2) ?
O1 P1 O3 P2 . . . . -92.5(2) ?
C1 P1 O3 P2 . . . . 152.0(2) ?
O22 P21 O23 P22 . . . . 71.7(3) ?
O21 P21 O23 P22 . . . . -54.9(2) ?
C21` P21 O23 P22 . . . . -168.6(2) ?
O25 P22 O23 P21 . . . . -26.3(3) ?
O24 P22 O23 P21 . . . . 100.8(2) ?
C27 P22 O23 P21 . . . . -144.3(2) ?
O65 P62 C67 C68 . . . . -179.3(2) ?
O64 P62 C67 C68 . . . . 50.8(3) ?
O63 P62 C67 C68 . . . . -58.4(3) ?
O65 P62 C67 C72 . . . . -1.8(3) ?
O64 P62 C67 C72 . . . . -131.8(2) ?
O63 P62 C67 C72 . . . . 119.1(2) ?
C43 C42 C41 C46 . . . . 1.0(5) ?
C43 C42 C41 P41 . . . . -179.1(3) ?
C45 C46 C41 C42 . . . . -1.7(5) ?
C45 C46 C41 P41 . . . . 178.4(3) ?
O42 P41 C41 C42 . . . . -162.5(2) ?
O41 P41 C41 C42 . . . . -36.3(3) ?
O43 P41 C41 C42 . . . . 75.1(3) ?
O42 P41 C41 C46 . . . . 17.4(3) ?
O41 P41 C41 C46 . . . . 143.6(2) ?
O43 P41 C41 C46 . . . . -105.0(3) ?
C68 C67 C72 C71 . . . . 0.1(4) ?
P62 C67 C72 C71 . . . . -177.4(2) ?
C49 C48 C47 C52 . . . . 0.9(5) ?
C49 C48 C47 P42 . . . . -179.6(2) ?
O45 P42 C47 C52 . . . . 0.2(3) ?
O44 P42 C47 C52 . . . . -129.3(3) ?
O43 P42 C47 C52 . . . . 121.3(3) ?
O45 P42 C47 C48 . . . . -179.3(2) ?
O44 P42 C47 C48 . . . . 51.2(3) ?
O43 P42 C47 C48 . . . . -58.2(3) ?
C61 C66 C65 C64 . . . . -0.5(4) ?
C63 C62 C61 C66 . . . . 0.0(4) ?
C63 C62 C61 P61 . . . . -178.7(2) ?
C65 C66 C61 C62 . . . . 0.6(4) ?
C65 C66 C61 P61 . . . . 179.3(2) ?
O62 P61 C61 C62 . . . . -163.0(2) ?
O61 P61 C61 C62 . . . . -36.6(3) ?
O63 P61 C61 C62 . . . . 74.6(2) ?
O62 P61 C61 C66 . . . . 18.3(3) ?
O61 P61 C61 C66 . . . . 144.7(2) ?
O63 P61 C61 C66 . . . . -104.1(2) ?
C72 C67 C68 C69 . . . . -0.5(4) ?
P62 C67 C68 C69 . . . . 177.0(2) ?
C61 C62 C63 C64 . . . . -0.7(4) ?
C47 C48 C49 C50 . . . . -0.8(5) ?
O5 P2 C7 C8 . . . . 159.2(2) ?
O4 P2 C7 C8 . . . . 28.8(3) ?
O3 P2 C7 C8 . . . . -79.2(3) ?
O5 P2 C7 C12 . . . . -18.7(3) ?
O4 P2 C7 C12 . . . . -149.0(2) ?
O3 P2 C7 C12 . . . . 102.9(3) ?
O22 P21 C21` C22 . . . . -36.8(3) ?
O21 P21 C21` C22 . . . . 93.2(3) ?
O23 P21 C21` C22 . . . . -159.1(3) ?
O22 P21 C21` C26 . . . . 147.2(3) ?
O21 P21 C21` C26 . . . . -82.8(3) ?
O23 P21 C21` C26 . . . . 24.9(3) ?
C1 C6 C5 C4 . . . . 0.5(5) ?
C41 C46 C45 C44 . . . . 1.7(5) ?
C8 C9 C10 C11 . . . . -0.1(5) ?
C69 C70 C71 C72 . . . . 0.1(5) ?
C67 C72 C71 C70 . . . . 0.1(5) ?
C41 C42 C43 C44 . . . . -0.2(5) ?
C48 C49 C50 C51 . . . . 0.5(5) ?
C52 C51 C50 C49 . . . . -0.2(5) ?
C9 C10 C11 C12 . . . . 0.6(5) ?
C48 C47 C52 C51 . . . . -0.6(5) ?
P42 C47 C52 C51 . . . . 179.9(3) ?
C50 C51 C52 C47 . . . . 0.3(5) ?
C66 C65 C64 C63 . . . . -0.2(5) ?
C62 C63 C64 C65 . . . . 0.8(5) ?
C29 C28 C27 C32 . . . . -0.3(5) ?
C29 C28 C27 P22 . . . . 177.9(2) ?
O25 P22 C27 C28 . . . . 162.1(2) ?
O24 P22 C27 C28 . . . . 34.6(3) ?
O23 P22 C27 C28 . . . . -79.5(3) ?
O25 P22 C27 C32 . . . . -19.7(3) ?
O24 P22 C27 C32 . . . . -147.2(2) ?
O23 P22 C27 C32 . . . . 98.7(3) ?
C32 C31 C30 C29 . . . . 0.4(5) ?
C30 C31 C32 C27 . . . . -0.7(5) ?
C28 C27 C32 C31 . . . . 0.7(5) ?
P22 C27 C32 C31 . . . . -177.5(2) ?
C26 C25 C24 C23 . . . . 0.8(6) ?
C10 C11 C12 C7 . . . . 0.0(5) ?
C8 C7 C12 C11 . . . . -1.1(4) ?
P2 C7 C12 C11 . . . . 176.7(2) ?
C67 C68 C69 C70 . . . . 0.7(4) ?
C71 C70 C69 C68 . . . . -0.5(5) ?
C3 C2 C1 C6 . . . . 0.3(5) ?
C3 C2 C1 P1 . . . . -175.6(2) ?
C5 C6 C1 C2 . . . . -1.1(5) ?
C5 C6 C1 P1 . . . . 174.8(2) ?
O2 P1 C1 C2 . . . . -162.5(2) ?
O1 P1 C1 C2 . . . . -35.1(3) ?
O3 P1 C1 C2 . . . . 79.4(3) ?
O2 P1 C1 C6 . . . . 21.6(3) ?
O1 P1 C1 C6 . . . . 149.1(2) ?
O3 P1 C1 C6 . . . . -96.4(3) ?
C27 C28 C29 C30 . . . . 0.0(5) ?
C31 C30 C29 C28 . . . . 0.0(5) ?
C1 C2 C3 C4 . . . . 1.1(5) ?
C10 C9 C8 C7 . . . . -1.1(5) ?
C12 C7 C8 C9 . . . . 1.6(4) ?
P2 C7 C8 C9 . . . . -176.2(2) ?
C26 C21` C22 C23 . . . . -0.1(5) ?
P21 C21` C22 C23 . . . . -176.1(3) ?
C2 C3 C4 C5 . . . . -1.7(5) ?
C6 C5 C4 C3 . . . . 0.9(5) ?
C24 C25 C26 C21` . . . . -1.5(6) ?
C22 C21` C26 C25 . . . . 1.1(5) ?
P21 C21` C26 C25 . . . . 177.0(3) ?
C46 C45 C44 C43 . . . . -0.9(5) ?
C42 C43 C44 C45 . . . . 0.1(5) ?
C21` C22 C23 C24 . . . . -0.6(6) ?
C25 C24 C23 C22 . . . . 0.3(6) ?
